data_7049800
loop_
_publ_author_name
'Yao, Kezi'
'Bertran, Arnau'
'Morgan, Jacques'
'Hare, Samuel M.'
'Rees, Nicholas H.'
'Kenwright, Alan M.'
'Edkins, Katharina'
'Bowen, Alice M.'
'Farrer, Nicola J.'

_publ_section_title
;
 A novel Pt(iv) mono azido mono triazolato complex evolves azidyl radicals
 following irradiation with visible light.
;
_journal_issue 19
_journal_name_full 'Dalton transactions (Cambridge, England : 2003)'
_journal_page_first 6416
_journal_page_last 6420
_journal_paper_doi 10.1039/c9dt01156k
_journal_volume 48
_journal_year 2019
_chemical_formula_moiety 'C26 H22 N8 O4 Pt, C5 H10 O'
_chemical_formula_sum 'C31 H32 N8 O5 Pt'
_chemical_formula_weight 791.73
_chemical_name_systematic 'complex 3b'
_chemical_properties_physical Light-sensitive
_space_group_crystal_system orthorhombic
_space_group_IT_number 61
_space_group_name_Hall '-P 2ac 2ab'
_space_group_name_H-M_alt 'P b c a'
_symmetry_space_group_name_Hall '-P 2ac 2ab'
_symmetry_space_group_name_H-M 'P b c a'
_atom_sites_solution_hydrogens mixed
_atom_sites_solution_primary direct
_audit_creation_date 2018-06-05
_audit_creation_method
;
Olex2 1.2-beta
(compiled 2017.03.28 svn.r3405 for OlexSys, GUI svn.r5337)
;
_audit_update_record
;
2018-12-07 deposited with the CCDC.    2019-03-29 downloaded from the CCDC.
;
_cell_angle_alpha 90
_cell_angle_beta 90
_cell_angle_gamma 90
_cell_formula_units_Z 8
_cell_length_a 15.5699(6)
_cell_length_b 13.6495(5)
_cell_length_c 28.6384(12)
_cell_measurement_reflns_used 6671
_cell_measurement_temperature 100
_cell_measurement_theta_max 28.9780
_cell_measurement_theta_min 4.1210
_cell_volume 6086.3(4)
_computing_cell_refinement 'CrysAlisPro 1.171.38.46 (Rigaku OD, 2015)'
_computing_data_collection 'CrysAlisPro 1.171.38.46 (Rigaku OD, 2015)'
_computing_data_reduction 'CrysAlisPro 1.171.38.46 (Rigaku OD, 2015)'
_computing_molecular_graphics 'Olex2 (Dolomanov et al., 2009)'
_computing_publication_material 'Olex2 (Dolomanov et al., 2009)'
_computing_structure_refinement 'ShelXL (Sheldrick, 2015)'
_computing_structure_solution 'XS (Sheldrick, 2008)'
_diffrn_ambient_temperature 100
_diffrn_detector 'CCD plate'
_diffrn_detector_area_resol_mean 8.0509
_diffrn_detector_type EosS2
_diffrn_measured_fraction_theta_full 0.996
_diffrn_measured_fraction_theta_max 0.844
_diffrn_measurement_details
;
List of Runs (angles in degrees, time in seconds):

  # Type    Start    End  Width  t~exp~   \w     \q     \k     \f   Frames
#--------------------------------------------------------------------------
  1  \w     35.00  87.00   1.00    4.24    --   14.84 178.00  60.00   52
  2  \w     35.00  70.00   1.00    4.24    --   14.84 178.00-180.00   35
  3  \w    -41.00  37.00   1.00    4.24    --   14.84 -77.00-120.00   78
;
_diffrn_measurement_device 'four-circle diffractometer'
_diffrn_measurement_device_type 'SuperNova, Dual, Cu at zero, EosS2'
_diffrn_measurement_method '\w scans'
_diffrn_orient_matrix_type 'CrysAlisPro convention (1999,Acta A55,543-557)'
_diffrn_orient_matrix_UB_11 0.0036674000
_diffrn_orient_matrix_UB_12 0.0244838000
_diffrn_orient_matrix_UB_13 -0.0217939000
_diffrn_orient_matrix_UB_21 -0.0441012000
_diffrn_orient_matrix_UB_22 -0.0092594000
_diffrn_orient_matrix_UB_23 -0.0044823000
_diffrn_orient_matrix_UB_31 -0.0109522000
_diffrn_orient_matrix_UB_32 0.0448290000
_diffrn_orient_matrix_UB_33 0.0109040000
_diffrn_radiation_monochromator mirror
_diffrn_radiation_probe x-ray
_diffrn_radiation_type MoK\a
_diffrn_radiation_wavelength 0.71073
_diffrn_reflns_av_R_equivalents 0.0447
_diffrn_reflns_av_unetI/netI 0.0511
_diffrn_reflns_Laue_measured_fraction_full 0.996
_diffrn_reflns_Laue_measured_fraction_max 0.844
_diffrn_reflns_limit_h_max 19
_diffrn_reflns_limit_h_min -19
_diffrn_reflns_limit_k_max 17
_diffrn_reflns_limit_k_min -9
_diffrn_reflns_limit_l_max 39
_diffrn_reflns_limit_l_min -31
_diffrn_reflns_number 20849
_diffrn_reflns_point_group_measured_fraction_full 0.996
_diffrn_reflns_point_group_measured_fraction_max 0.844
_diffrn_reflns_theta_full 25.242
_diffrn_reflns_theta_max 29.196
_diffrn_reflns_theta_min 3.470
_diffrn_source 'micro-focus sealed X-ray tube'
_diffrn_source_type 'SuperNova (Mo) X-ray Source'
_exptl_absorpt_coefficient_mu 4.666
_exptl_absorpt_correction_T_max 0.504
_exptl_absorpt_correction_T_min 0.218
_exptl_absorpt_correction_type analytical
_exptl_absorpt_process_details
;
CrysAlisPro 1.171.38.46 (Rigaku Oxford Diffraction, 2015)
Analytical numeric absorption correction using a multifaceted crystal
            model based on expressions derived by R.C. Clark & J.S. Reid.
(Clark, R. C. & Reid, J. S. (1995). Acta Cryst. A51, 887-897)
Empirical absorption correction using spherical harmonics,
 implemented in SCALE3 ABSPACK scaling algorithm.
;
_exptl_crystal_colour 'clear yellow'
_exptl_crystal_colour_lustre clear
_exptl_crystal_colour_primary yellow
_exptl_crystal_density_diffrn 1.728
_exptl_crystal_description prism
_exptl_crystal_F_000 3136
_exptl_crystal_preparation 'Cut from a larger crystal'
_exptl_crystal_recrystallization_method 'Re-crystallisation from solvent: MeCN/tetrahydropyran'
_exptl_crystal_size_max 0.651
_exptl_crystal_size_mid 0.321
_exptl_crystal_size_min 0.155
_refine_diff_density_max 1.690
_refine_diff_density_min -1.797
_refine_diff_density_rms 0.146
_refine_ls_extinction_method none
_refine_ls_goodness_of_fit_ref 1.116
_refine_ls_hydrogen_treatment constr
_refine_ls_matrix_type full
_refine_ls_number_parameters 408
_refine_ls_number_reflns 6965
_refine_ls_number_restraints 0
_refine_ls_restrained_S_all 1.116
_refine_ls_R_factor_all 0.0537
_refine_ls_R_factor_gt 0.0414
_refine_ls_shift/su_max 0.001
_refine_ls_shift/su_mean 0.000
_refine_ls_structure_factor_coef Fsqd
_refine_ls_weighting_details 'w=1/[\s^2^(Fo^2^)+(0.0062P)^2^+24.6767P] where P=(Fo^2^+2Fc^2^)/3'
_refine_ls_weighting_scheme calc
_refine_ls_wR_factor_gt 0.0735
_refine_ls_wR_factor_ref 0.0779
_reflns_Friedel_coverage 0.000
_reflns_number_gt 5767
_reflns_number_total 6965
_reflns_threshold_expression 'I > 2\s(I)'
_cod_data_source_file c9dt01156k2.cif
_cod_data_source_block 18ke08
_cod_depositor_comments 'Adding full bibliography for 7049800.cif.'
_cod_database_code 7049800
_shelx_shelxl_version_number 2017/1
_chemical_oxdiff_formula 'C31 H33 N8 O5 Pt'
_shelx_space_group_comment
;
The symmetry employed for this shelxl refinement is uniquely defined
by the following loop, which should always be used as a source of
symmetry information in preference to the above space-group names.
They are only intended as comments.
;
_reflns_odcompleteness_completeness 99.33
_reflns_odcompleteness_iscentric 1
_reflns_odcompleteness_theta 26.32
_olex2_refinement_description
;
1. Fixed Uiso
 At 1.2 times of:
  All C(H) groups, All C(H,H) groups
 At 1.5 times of:
  All O(H) groups
2.a Rotating group:
 O6(H6)
2.b Secondary CH2 refined with riding coordinates:
 C44(H44A,H44B), C41(H41A,H41B), C45(H45A,H45B), C42(H42A,H42B), C1(H1A,H1B)
2.c Aromatic/amide H refined with riding coordinates:
 C10(H10), C27(H27), C25(H25), C23(H23), C24(H24), C21(H21), C22(H22),
 C28(H28), C32(H32), C40(H40), C33(H33), C39(H39), C34(H34), C37(H37), C36(H36),
  C29(H29), C35(H35), C30(H30), C38(H38), C31(H31)
2.d Idealised tetrahedral OH refined as rotating group:
 O7(H7)
;
_olex2_date_sample_data_collection 2018-05-23
_olex2_exptl_crystal_mounting_method
'Crystal soaked in perfluoro polyether oil and mounted on a MiTeGen loop directly into the pre-cooled cryostream'
_olex2_submission_special_instructions 'No special instructions were received'
_oxdiff_exptl_absorpt_empirical_details
;
Empirical correction (ABSPACK) includes:
- Absorption correction using spherical harmonics
- Frame scaling
;
_oxdiff_exptl_absorpt_empirical_full_max 1.392
_oxdiff_exptl_absorpt_empirical_full_min 0.687

loop_
_space_group_symop_operation_xyz
'x, y, z'
'-x+1/2, -y, z+1/2'
'x+1/2, -y+1/2, -z'
'-x, y+1/2, -z+1/2'
'-x, -y, -z'
'x-1/2, y, -z-1/2'
'-x-1/2, y-1/2, z'
'x, -y-1/2, z-1/2'

loop_
_atom_site_label
_atom_site_type_symbol
_atom_site_fract_x
_atom_site_fract_y
_atom_site_fract_z
_atom_site_U_iso_or_equiv
_atom_site_adp_type
_atom_site_occupancy
_atom_site_site_symmetry_order
_atom_site_calc_flag
_atom_site_refinement_flags_posn
Pt1 Pt 0.21355(2) 0.40918(2) 0.36828(2) 0.01197(6) Uani 1 1 d .
N1 N 0.2323(2) 0.4114(3) 0.29929(14) 0.0147(8) Uani 1 1 d .
O3 O 0.1816(2) 0.6263(3) 0.19995(13) 0.0229(8) Uani 1 1 d .
C5 C 0.2031(3) 0.5420(4) 0.19121(17) 0.0157(10) Uani 1 1 d .
C10 C 0.2061(3) 0.4105(5) 0.12777(18) 0.0254(12) Uani 1 1 d .
H10 H 0.199658 0.361397 0.149998 0.030 Uiso 1 1 calc R
C11 C 0.2189(3) 0.4745(3) 0.23044(17) 0.0130(10) Uani 1 1 d .
N13 N 0.2668(2) 0.3470(3) 0.26825(14) 0.0176(9) Uani 1 1 d .
N14 N 0.2586(3) 0.3849(3) 0.22630(14) 0.0167(9) Uani 1 1 d .
C20 C 0.2125(3) 0.5085(4) 0.14192(17) 0.0211(12) Uani 1 1 d .
N3 N 0.0932(2) 0.3561(3) 0.35731(13) 0.0151(9) Uani 1 1 d .
N15 N 0.1861(3) 0.4246(3) 0.43735(14) 0.0205(10) Uani 1 1 d .
O5 O 0.16438(19) 0.5426(2) 0.35412(11) 0.0142(7) Uani 1 1 d .
N16 N 0.1858(3) 0.3480(4) 0.45916(15) 0.0226(10) Uani 1 1 d .
C27 C 0.0192(3) 0.5397(4) 0.26881(19) 0.0211(11) Uani 1 1 d .
H27 H 0.040467 0.481929 0.256098 0.025 Uiso 1 1 calc R
C25 C 0.0275(3) 0.4092(4) 0.37458(17) 0.0205(11) Uani 1 1 d .
H25 H 0.038907 0.462310 0.393959 0.025 Uiso 1 1 calc R
C26 C 0.0727(3) 0.5996(4) 0.29456(17) 0.0163(10) Uani 1 1 d .
N18 N 0.3292(2) 0.4737(3) 0.37982(14) 0.0176(9) Uani 1 1 d .
C23 C -0.0733(3) 0.3061(4) 0.33557(18) 0.0206(11) Uani 1 1 d .
H23 H -0.129480 0.289637 0.327885 0.025 Uiso 1 1 calc R
C24 C -0.0566(3) 0.3859(4) 0.36387(19) 0.0216(11) Uani 1 1 d .
H24 H -0.101500 0.423463 0.375592 0.026 Uiso 1 1 calc R
C14 C 0.1647(3) 0.5717(3) 0.30735(16) 0.0126(10) Uani 1 1 d .
C21 C 0.0777(3) 0.2775(4) 0.33020(18) 0.0201(11) Uani 1 1 d .
H21 H 0.123422 0.240606 0.318949 0.024 Uiso 1 1 calc R
C16 C 0.2021(3) 0.4906(4) 0.27707(17) 0.0138(10) Uani 1 1 d .
C22 C -0.0056(3) 0.2512(4) 0.31886(19) 0.0235(12) Uani 1 1 d .
H22 H -0.015842 0.196788 0.300105 0.028 Uiso 1 1 calc R
N17 N 0.1848(3) 0.2803(4) 0.48259(18) 0.0374(13) Uani 1 1 d .
C28 C 0.4019(3) 0.4358(4) 0.3609(2) 0.0319(14) Uani 1 1 d .
H28 H 0.398758 0.380303 0.342109 0.038 Uiso 1 1 calc R
O7 O 0.2214(2) 0.6537(2) 0.30461(12) 0.0176(7) Uani 1 1 d .
H7 H 0.206137 0.689855 0.283298 0.026 Uiso 1 1 calc GR
O6 O 0.2628(2) 0.2797(3) 0.38458(12) 0.0233(8) Uani 1 1 d .
H6 H 0.229875 0.251206 0.403918 0.035 Uiso 1 1 d GR
C32 C 0.2224(4) 0.5812(5) 0.1080(2) 0.0391(16) Uani 1 1 d .
H32 H 0.226359 0.646573 0.116913 0.047 Uiso 1 1 calc R
C40 C 0.3330(3) 0.5544(4) 0.40632(18) 0.0208(11) Uani 1 1 d .
H40 H 0.282653 0.581238 0.418183 0.025 Uiso 1 1 calc R
C33 C -0.0665(3) 0.5651(4) 0.2617(2) 0.0270(13) Uani 1 1 d .
H33 H -0.101860 0.524488 0.244100 0.032 Uiso 1 1 calc R
C39 C 0.4110(3) 0.5984(4) 0.4163(2) 0.0330(14) Uani 1 1 d .
H39 H 0.413371 0.653809 0.435151 0.040 Uiso 1 1 calc R
C34 C -0.0988(3) 0.6493(5) 0.2805(2) 0.0322(15) Uani 1 1 d .
H34 H -0.155693 0.666718 0.275299 0.039 Uiso 1 1 calc R
O43 O 0.0684(4) 0.7974(4) 0.51906(19) 0.0648(15) Uani 1 1 d .
C37 C 0.4802(3) 0.4791(5) 0.3694(3) 0.0411(17) Uani 1 1 d .
H37 H 0.529550 0.453713 0.355699 0.049 Uiso 1 1 calc R
C36 C 0.0386(4) 0.6833(4) 0.3146(2) 0.0361(15) Uani 1 1 d .
H36 H 0.072974 0.723167 0.333226 0.043 Uiso 1 1 calc R
C29 C 0.2092(3) 0.3864(5) 0.0806(2) 0.0361(16) Uani 1 1 d .
H29 H 0.204377 0.321409 0.071251 0.043 Uiso 1 1 calc R
C35 C -0.0470(4) 0.7077(5) 0.3070(2) 0.0449(18) Uani 1 1 d .
H35 H -0.069255 0.764588 0.320205 0.054 Uiso 1 1 calc R
C30 C 0.2196(4) 0.4590(7) 0.0480(2) 0.058(2) Uani 1 1 d .
H30 H 0.222133 0.442581 0.016548 0.070 Uiso 1 1 calc R
C44 C 0.0559(5) 0.8270(6) 0.4721(3) 0.058(2) Uani 1 1 d .
H44A H 0.111061 0.829144 0.456365 0.070 Uiso 1 1 calc R
H44B H 0.031862 0.892505 0.471634 0.070 Uiso 1 1 calc R
C38 C 0.4857(4) 0.5586(5) 0.3978(3) 0.0424(17) Uani 1 1 d .
H38 H 0.538882 0.586074 0.404657 0.051 Uiso 1 1 calc R
C41 C 0.0512(5) 0.6262(6) 0.4988(3) 0.058(2) Uani 1 1 d .
H41A H -0.001436 0.619738 0.516698 0.070 Uiso 1 1 calc R
H41B H 0.081330 0.564054 0.499667 0.070 Uiso 1 1 calc R
C31 C 0.2263(5) 0.5561(7) 0.0612(2) 0.063(2) Uani 1 1 d .
H31 H 0.233383 0.604508 0.038670 0.075 Uiso 1 1 calc R
C45 C -0.0041(4) 0.7574(6) 0.4456(3) 0.0522(19) Uani 1 1 d .
H45A H -0.061117 0.759780 0.459238 0.063 Uiso 1 1 calc R
H45B H -0.008418 0.777762 0.413229 0.063 Uiso 1 1 calc R
C42 C 0.1058(5) 0.7047(6) 0.5191(3) 0.056(2) Uani 1 1 d .
H42A H 0.119941 0.687109 0.551005 0.068 Uiso 1 1 calc R
H42B H 0.159184 0.707661 0.501645 0.068 Uiso 1 1 calc R
C1 C 0.0303(6) 0.6542(6) 0.4481(3) 0.076(3) Uani 1 1 d .
H1A H 0.081901 0.649170 0.429245 0.091 Uiso 1 1 calc R
H1B H -0.011902 0.609063 0.435601 0.091 Uiso 1 1 calc R

loop_
_atom_site_aniso_label
_atom_site_aniso_U_11
_atom_site_aniso_U_22
_atom_site_aniso_U_33
_atom_site_aniso_U_23
_atom_site_aniso_U_13
_atom_site_aniso_U_12
Pt1 0.01373(9) 0.01141(10) 0.01076(9) 0.00150(8) -0.00214(7) 0.00064(7)
N1 0.0152(18) 0.014(2) 0.015(2) 0.0013(18) -0.0006(15) 0.0036(17)
O3 0.0237(17) 0.0180(19) 0.027(2) 0.0100(16) 0.0040(16) 0.0082(16)
C5 0.009(2) 0.022(3) 0.017(3) 0.008(2) 0.0015(18) 0.0002(19)
C10 0.015(2) 0.043(4) 0.018(3) -0.001(3) 0.000(2) 0.005(2)
C11 0.011(2) 0.013(2) 0.015(2) 0.002(2) -0.0005(18) 0.0000(19)
N13 0.020(2) 0.016(2) 0.017(2) 0.0009(18) 0.0029(17) 0.0045(18)
N14 0.020(2) 0.016(2) 0.014(2) 0.0032(17) 0.0023(17) 0.0032(17)
C20 0.012(2) 0.037(3) 0.014(3) 0.006(2) 0.0039(19) 0.009(2)
N3 0.0173(19) 0.018(2) 0.010(2) 0.0015(17) -0.0040(16) -0.0031(17)
N15 0.024(2) 0.026(3) 0.012(2) -0.0023(19) 0.0007(17) 0.0003(19)
O5 0.0184(16) 0.0107(17) 0.0135(17) -0.0013(14) -0.0028(13) 0.0038(13)
N16 0.019(2) 0.036(3) 0.013(2) 0.002(2) -0.0032(18) 0.000(2)
C27 0.018(2) 0.018(3) 0.027(3) 0.000(2) -0.001(2) 0.001(2)
C25 0.025(2) 0.020(3) 0.016(3) -0.005(2) 0.001(2) -0.004(2)
C26 0.015(2) 0.015(3) 0.018(2) 0.001(2) -0.0019(19) 0.003(2)
N18 0.0145(19) 0.017(2) 0.022(2) 0.0055(18) -0.0049(17) 0.0001(17)
C23 0.017(2) 0.022(3) 0.023(3) 0.004(2) -0.006(2) -0.004(2)
C24 0.020(2) 0.015(3) 0.030(3) -0.001(2) 0.002(2) -0.002(2)
C14 0.015(2) 0.008(2) 0.015(2) 0.0002(18) 0.0005(18) 0.0015(18)
C21 0.021(2) 0.016(3) 0.024(3) -0.002(2) -0.004(2) 0.000(2)
C16 0.012(2) 0.013(2) 0.016(2) 0.002(2) -0.0016(18) 0.0004(18)
C22 0.024(3) 0.018(3) 0.028(3) -0.006(2) -0.007(2) -0.007(2)
N17 0.042(3) 0.041(3) 0.029(3) 0.014(3) 0.007(2) 0.000(3)
C28 0.016(2) 0.030(3) 0.050(4) -0.003(3) 0.001(2) 0.006(2)
O7 0.0217(17) 0.0107(18) 0.0203(19) 0.0052(15) -0.0020(14) -0.0051(14)
O6 0.0284(19) 0.025(2) 0.0165(18) 0.0018(16) 0.0090(15) 0.0143(17)
C32 0.047(4) 0.043(4) 0.027(3) 0.014(3) 0.011(3) 0.019(3)
C40 0.022(2) 0.020(3) 0.020(3) 0.005(2) -0.008(2) -0.001(2)
C33 0.016(2) 0.032(3) 0.033(3) 0.005(3) -0.006(2) -0.007(2)
C39 0.032(3) 0.022(3) 0.045(4) 0.005(3) -0.019(3) -0.010(3)
C34 0.014(2) 0.049(4) 0.034(3) 0.008(3) 0.001(2) 0.011(3)
O43 0.080(4) 0.066(4) 0.048(3) 0.000(3) -0.001(3) -0.006(3)
C37 0.016(3) 0.036(4) 0.071(5) 0.007(4) -0.004(3) 0.002(3)
C36 0.029(3) 0.028(3) 0.051(4) -0.020(3) -0.011(3) 0.011(3)
C29 0.029(3) 0.055(5) 0.024(3) -0.010(3) -0.005(3) 0.012(3)
C35 0.029(3) 0.048(4) 0.058(5) -0.017(4) -0.006(3) 0.022(3)
C30 0.060(4) 0.098(7) 0.017(3) 0.008(4) 0.008(3) 0.039(5)
C44 0.090(6) 0.044(5) 0.040(4) 0.007(4) 0.008(4) -0.005(4)
C38 0.021(3) 0.042(4) 0.064(5) 0.014(4) -0.018(3) -0.009(3)
C41 0.065(5) 0.042(4) 0.069(6) 0.014(4) 0.015(4) 0.014(4)
C31 0.078(5) 0.084(7) 0.027(4) 0.029(4) 0.020(4) 0.037(5)
C45 0.052(4) 0.058(5) 0.047(4) 0.007(4) 0.011(3) 0.000(4)
C42 0.050(4) 0.055(5) 0.064(5) 0.014(4) 0.012(4) 0.008(4)
C1 0.117(7) 0.049(5) 0.062(6) -0.020(4) 0.039(5) 0.007(5)

loop_
_atom_type_symbol
_atom_type_description
_atom_type_scat_dispersion_real
_atom_type_scat_dispersion_imag
_atom_type_scat_source
C C 0.0033 0.0016 'International Tables Vol C Tables 4.2.6.8 and 6.1.1.4'
H H 0.0000 0.0000 'International Tables Vol C Tables 4.2.6.8 and 6.1.1.4'
N N 0.0061 0.0033 'International Tables Vol C Tables 4.2.6.8 and 6.1.1.4'
O O 0.0106 0.0060 'International Tables Vol C Tables 4.2.6.8 and 6.1.1.4'
Pt Pt -1.7033 8.3905 'International Tables Vol C Tables 4.2.6.8 and 6.1.1.4'

loop_
_exptl_crystal_face_index_h
_exptl_crystal_face_index_k
_exptl_crystal_face_index_l
_exptl_crystal_face_perp_dist
0 16 21 0.1509
-21 3 -10 0.2476
-1 -16 -22 0.1304
18 -11 -2 0.2232
20 3 17 0.2783
-6 19 1 0.1608
0 0 -40 0.0489
6 -18 4 0.1549
0 0 40 0.1060
-10 -17 -5 0.1948

loop_
_geom_angle_atom_site_label_1
_geom_angle_atom_site_label_2
_geom_angle_atom_site_label_3
_geom_angle
N1 Pt1 N3 89.28(15)
N1 Pt1 N15 172.21(17)
N1 Pt1 O5 80.95(15)
N1 Pt1 N18 91.41(16)
N3 Pt1 N15 89.63(16)
O5 Pt1 N3 86.62(15)
O5 Pt1 N15 91.28(15)
O5 Pt1 N18 88.73(14)
N18 Pt1 N3 175.13(16)
N18 Pt1 N15 89.04(17)
O6 Pt1 N1 100.95(15)
O6 Pt1 N3 94.32(16)
O6 Pt1 N15 86.83(16)
O6 Pt1 O5 177.88(14)
O6 Pt1 N18 90.28(16)
N13 N1 Pt1 134.0(3)
C16 N1 Pt1 115.5(3)
C16 N1 N13 110.5(4)
O3 C5 C11 118.5(5)
O3 C5 C20 120.6(4)
C11 C5 C20 120.9(5)
C29 C10 C20 120.3(6)
N14 C11 C5 124.4(4)
N14 C11 C16 108.1(4)
C16 C11 C5 127.4(4)
N14 N13 N1 107.8(4)
N13 N14 C11 108.3(4)
C10 C20 C5 124.0(5)
C32 C20 C5 116.8(5)
C32 C20 C10 119.0(5)
C25 N3 Pt1 116.8(3)
C21 N3 Pt1 122.6(3)
C21 N3 C25 120.3(4)
N16 N15 Pt1 114.2(3)
C14 O5 Pt1 116.6(3)
N17 N16 N15 174.8(6)
C26 C27 C33 120.6(5)
N3 C25 C24 120.9(5)
C27 C26 C14 123.1(4)
C27 C26 C36 118.6(5)
C36 C26 C14 117.8(4)
C28 N18 Pt1 120.6(4)
C40 N18 Pt1 119.3(3)
C40 N18 C28 120.1(4)
C22 C23 C24 119.2(5)
C25 C24 C23 119.3(5)
O5 C14 C26 107.3(4)
O5 C14 C16 109.9(4)
O5 C14 O7 106.1(4)
C16 C14 C26 113.8(4)
O7 C14 C26 111.8(4)
O7 C14 C16 107.6(4)
N3 C21 C22 120.7(5)
N1 C16 C11 105.3(4)
N1 C16 C14 116.8(4)
C11 C16 C14 137.8(4)
C23 C22 C21 119.5(5)
N18 C28 C37 120.3(6)
C31 C32 C20 120.1(7)
N18 C40 C39 120.9(5)
C34 C33 C27 120.3(5)
C40 C39 C38 119.1(6)
C35 C34 C33 119.6(5)
C42 O43 C44 108.4(6)
C38 C37 C28 120.3(6)
C26 C36 C35 120.0(5)
C30 C29 C10 119.6(7)
C34 C35 C36 120.9(6)
C29 C30 C31 121.1(7)
O43 C44 C45 112.2(6)
C37 C38 C39 119.2(5)
C42 C41 C1 108.1(7)
C30 C31 C32 119.8(7)
C1 C45 C44 109.7(7)
O43 C42 C41 114.5(6)
C45 C1 C41 110.6(6)

loop_
_geom_bond_atom_site_label_1
_geom_bond_atom_site_label_2
_geom_bond_distance
Pt1 N1 1.998(4)
Pt1 N3 2.034(4)
Pt1 N15 2.035(4)
Pt1 O5 2.017(3)
Pt1 N18 2.031(4)
Pt1 O6 1.982(3)
N1 N13 1.360(5)
N1 C16 1.340(6)
O3 C5 1.224(6)
C5 C11 1.474(6)
C5 C20 1.491(7)
C10 C20 1.401(8)
C10 C29 1.391(7)
C11 N14 1.375(6)
C11 C16 1.379(7)
N13 N14 1.314(5)
C20 C32 1.396(8)
N3 C25 1.348(6)
N3 C21 1.345(6)
N15 N16 1.218(6)
O5 C14 1.397(5)
N16 N17 1.142(6)
C27 C26 1.382(7)
C27 C33 1.393(7)
C25 C24 1.382(7)
C26 C14 1.526(6)
C26 C36 1.384(7)
N18 C28 1.357(6)
N18 C40 1.339(6)
C23 C24 1.382(7)
C23 C22 1.379(7)
C14 C16 1.522(6)
C14 O7 1.428(5)
C21 C22 1.385(6)
C28 C37 1.377(8)
C32 C31 1.386(10)
C40 C39 1.385(7)
C33 C34 1.365(8)
C39 C38 1.389(9)
C34 C35 1.365(9)
O43 C44 1.417(8)
O43 C42 1.394(8)
C37 C38 1.358(9)
C36 C35 1.392(7)
C29 C30 1.370(10)
C30 C31 1.383(11)
C44 C45 1.534(10)
C41 C42 1.486(10)
C41 C1 1.536(11)
C45 C1 1.509(10)

loop_
_exptl_oxdiff_crystal_face_indexfrac_h
_exptl_oxdiff_crystal_face_indexfrac_k
_exptl_oxdiff_crystal_face_indexfrac_l
_exptl_oxdiff_crystal_face_x
_exptl_oxdiff_crystal_face_y
_exptl_oxdiff_crystal_face_z
-0.2065 16.4294 21.1571 -0.0596 -0.2379 0.9695
-20.9201 3.4922 -9.8084 0.2225 0.9342 0.2787
-0.9691 -16.2393 -21.7162 0.0721 0.2904 -0.9542
17.9901 -11.0299 -1.9711 -0.1611 -0.6824 -0.7130
19.6443 2.7565 17.0347 -0.2317 -0.9682 0.0942
-5.7970 18.5922 0.6349 0.4201 0.0807 0.9039
0.4747 -0.2223 -40.3457 0.8756 0.1620 -0.4551
5.7142 -18.4892 4.4161 -0.5280 -0.1006 -0.8433
-0.4747 0.2223 40.3457 -0.8756 -0.1620 0.4551
-9.9050 -17.1044 -5.1403 -0.3431 0.6182 -0.7143
